data_4510728
loop_
_publ_author_name
'Zhang, Xin'
'Hou, Lei'
'Liu, Bo'
'Cui, Lin'
'Wang, Yao-Yu'
'Wu, Biao'

_publ_section_title
;
 Syntheses, Structures, and Luminescent Properties of Six New Zinc(II)
 Coordination Polymers Constructed by Flexible Tetracarboxylate and
 Various Pyridine Ligands
;
_journal_issue 7
_journal_name_full 'Crystal Growth &amp; Design'
_journal_page_first 3177
_journal_paper_doi 10.1021/cg400579w
_journal_volume 13
_journal_year 2013
_chemical_formula_sum 'C40 H37 N5 O10 Zn2'
_chemical_formula_weight 878.49
_chemical_name_systematic
; 
 ? 
;
_space_group_IT_number 15
_symmetry_cell_setting monoclinic
_symmetry_space_group_name_Hall '-C 2yc'
_symmetry_space_group_name_H-M 'C 1 2/c 1'
_atom_sites_solution_hydrogens geom
_atom_sites_solution_primary direct
_atom_sites_solution_secondary difmap
_audit_creation_method SHELXL-97
_cell_angle_alpha 90.00
_cell_angle_beta 125.983(5)
_cell_angle_gamma 90.00
_cell_formula_units_Z 8
_cell_length_a 22.953(5)
_cell_length_b 28.260(5)
_cell_length_c 16.064(3)
_cell_measurement_temperature 296(2)
_cell_volume 8432(3)
_computing_structure_refinement 'SHELXL-97 (Sheldrick, 1997)'
_computing_structure_solution 'SHELXS-97 (Sheldrick, 1990)'
_diffrn_ambient_temperature 296(2)
_diffrn_measured_fraction_theta_full 0.998
_diffrn_measured_fraction_theta_max 0.998
_diffrn_radiation_monochromator graphite
_diffrn_radiation_source 'fine-focus sealed tube'
_diffrn_radiation_type MoK\a
_diffrn_radiation_wavelength 0.71073
_diffrn_reflns_av_R_equivalents 0.0862
_diffrn_reflns_av_sigmaI/netI 0.1053
_diffrn_reflns_limit_h_max 27
_diffrn_reflns_limit_h_min -15
_diffrn_reflns_limit_k_max 33
_diffrn_reflns_limit_k_min -32
_diffrn_reflns_limit_l_max 14
_diffrn_reflns_limit_l_min -19
_diffrn_reflns_number 21173
_diffrn_reflns_theta_full 25.10
_diffrn_reflns_theta_max 25.10
_diffrn_reflns_theta_min 1.31
_exptl_absorpt_coefficient_mu 1.198
_exptl_absorpt_correction_T_max 0.8896
_exptl_absorpt_correction_T_min 0.8044
_exptl_absorpt_correction_type multi-scan
_exptl_absorpt_process_details sadabs
_exptl_crystal_colour yellow
_exptl_crystal_density_diffrn 1.384
_exptl_crystal_density_method 'not measured'
_exptl_crystal_description clubbed
_exptl_crystal_F_000 3616
_exptl_crystal_size_max 0.19
_exptl_crystal_size_mid 0.16
_exptl_crystal_size_min 0.10
_platon_squeeze_details
;
;
_refine_diff_density_max 0.685
_refine_diff_density_min -0.906
_refine_diff_density_rms 0.128
_refine_ls_extinction_method none
_refine_ls_goodness_of_fit_ref 0.975
_refine_ls_hydrogen_treatment constr
_refine_ls_matrix_type full
_refine_ls_number_parameters 517
_refine_ls_number_reflns 7502
_refine_ls_number_restraints 24
_refine_ls_restrained_S_all 0.979
_refine_ls_R_factor_all 0.1176
_refine_ls_R_factor_gt 0.0635
_refine_ls_shift/su_max 0.004
_refine_ls_shift/su_mean 0.000
_refine_ls_structure_factor_coef Fsqd
_refine_ls_weighting_details 'calc w=1/[\s^2^(Fo^2^)+(0.0900P)^2^+20.0000P] where P=(Fo^2^+2Fc^2^)/3'
_refine_ls_weighting_scheme calc
_refine_ls_wR_factor_gt 0.1641
_refine_ls_wR_factor_ref 0.1980
_reflns_number_gt 4135
_reflns_number_total 7502
_reflns_threshold_expression >2sigma(I)
_cod_data_source_file cg400579w_si_002.cif
_cod_data_source_block complex-4
_cod_original_sg_symbol_H-M C2/c
_cod_database_code 4510728

loop_
_symmetry_equiv_pos_as_xyz
'x, y, z'
'-x, y, -z+1/2'
'x+1/2, y+1/2, z'
'-x+1/2, y+1/2, -z+1/2'
'-x, -y, -z'
'x, -y, z-1/2'
'-x+1/2, -y+1/2, -z'
'x+1/2, -y+1/2, z-1/2'

loop_
_atom_site_label
_atom_site_type_symbol
_atom_site_fract_x
_atom_site_fract_y
_atom_site_fract_z
_atom_site_U_iso_or_equiv
_atom_site_adp_type
_atom_site_occupancy
_atom_site_symmetry_multiplicity
_atom_site_calc_flag
_atom_site_refinement_flags
Zn1 Zn 0.60286(3) 0.14530(3) 0.73933(5) 0.0477(2) Uani 1 1 d .
Zn2 Zn 0.88182(4) 0.11006(3) 0.45443(5) 0.0587(3) Uani 1 1 d .
C3 C 0.7690(3) 0.1531(2) 0.6301(4) 0.0435(14) Uani 1 1 d .
H3 H 0.7606 0.1207 0.6231 0.052 Uiso 1 1 calc R
C1 C 0.8362(3) 0.1443(2) 0.5535(4) 0.0472(15) Uani 1 1 d .
C2 C 0.8114(3) 0.1733(2) 0.6041(4) 0.0423(14) Uani 1 1 d .
C8 C 0.6900(3) 0.1595(3) 0.6898(4) 0.0562(18) Uani 1 1 d .
C7 C 0.8260(3) 0.2212(2) 0.6188(4) 0.0475(15) Uani 1 1 d .
H7 H 0.8557 0.2343 0.6032 0.057 Uiso 1 1 calc R
C6 C 0.7975(3) 0.2503(2) 0.6563(5) 0.0524(16) Uani 1 1 d .
C5 C 0.7527(3) 0.2285(2) 0.6786(5) 0.0522(16) Uani 1 1 d .
H5 H 0.7318 0.2470 0.7024 0.063 Uiso 1 1 calc R
C4 C 0.7392(3) 0.1810(2) 0.6661(4) 0.0475(15) Uani 1 1 d .
C10 C 0.9241(3) 0.3191(2) 0.6940(5) 0.0518(16) Uani 1 1 d .
C11 C 0.9682(3) 0.3189(2) 0.8013(5) 0.0596(18) Uani 1 1 d .
H11 H 0.9480 0.3192 0.8373 0.071 Uiso 1 1 calc R
C12 C 0.9567(3) 0.3184(2) 0.6456(5) 0.0594(18) Uani 1 1 d .
H12 H 0.9280 0.3175 0.5741 0.071 Uiso 1 1 calc R
C9 C 0.8435(3) 0.3242(2) 0.6321(6) 0.072(2) Uani 1 1 d .
H9A H 0.8320 0.3575 0.6288 0.086 Uiso 1 1 calc R
H9B H 0.8224 0.3136 0.5624 0.086 Uiso 1 1 calc R
C36 C 0.9914(3) 0.0116(3) 1.3698(5) 0.0626(19) Uani 1 1 d .
H36 H 0.9959 0.0442 1.3799 0.075 Uiso 1 1 calc R
C27 C 0.7732(3) 0.0436(2) 1.0198(4) 0.0488(15) Uani 1 1 d .
C32 C 0.9320(3) -0.0068(3) 1.2787(5) 0.0518(16) Uani 1 1 d .
C30 C 0.8267(3) 0.0120(2) 1.1036(5) 0.0557(17) Uani 1 1 d .
H30 H 0.8240 -0.0200 1.0878 0.067 Uiso 1 1 calc R
C35 C 1.0428(3) -0.0174(3) 1.4440(5) 0.0599(18) Uani 1 1 d .
H35 H 1.0820 -0.0039 1.5040 0.072 Uiso 1 1 calc R
C33 C 0.9286(4) -0.0559(3) 1.2700(5) 0.068(2) Uani 1 1 d .
H33 H 0.8894 -0.0704 1.2117 0.081 Uiso 1 1 calc R
C29 C 0.7167(3) 0.1176(2) 0.9549(5) 0.0596(18) Uani 1 1 d .
H29 H 0.7143 0.1495 0.9672 0.071 Uiso 1 1 calc R
C25 C 0.6737(4) 0.0556(3) 0.8428(5) 0.071(2) Uani 1 1 d .
H25 H 0.6412 0.0435 0.7770 0.085 Uiso 1 1 calc R
C34 C 0.9829(3) -0.0824(3) 1.3475(5) 0.069(2) Uani 1 1 d .
H34 H 0.9804 -0.1151 1.3389 0.083 Uiso 1 1 calc R
C28 C 0.7675(3) 0.0905(2) 1.0340(5) 0.0570(17) Uani 1 1 d .
H28 H 0.7990 0.1039 1.0988 0.068 Uiso 1 1 calc R
C26 C 0.7241(3) 0.0262(3) 0.9189(5) 0.068(2) Uani 1 1 d .
H26 H 0.7261 -0.0054 0.9043 0.082 Uiso 1 1 calc R
C31 C 0.8779(3) 0.0247(3) 1.1988(5) 0.0573(17) Uani 1 1 d .
H31 H 0.8795 0.0564 1.2161 0.069 Uiso 1 1 calc R
N4 N 1.0399(2) -0.0646(2) 1.4351(4) 0.0544(14) Uani 1 1 d .
N3 N 0.6696(3) 0.1009(2) 0.8600(4) 0.0535(13) Uani 1 1 d .
N1 N 0.8111(3) 0.29863(19) 0.6716(5) 0.0664(16) Uani 1 1 d .
H1 H 0.7996 0.3137 0.7064 0.080 Uiso 1 1 calc R
O1 O 0.8785(2) 0.16332(17) 0.5349(4) 0.0620(12) Uani 1 1 d .
O2 O 0.8145(2) 0.10339(16) 0.5258(4) 0.0606(12) Uani 1 1 d .
O3 O 0.6600(2) 0.18773(18) 0.7150(4) 0.0688(13) Uani 1 1 d .
O4 O 0.6807(3) 0.1165(2) 0.6841(4) 0.0861(18) Uani 1 1 d .
O8 O 0.4774(2) 0.10648(16) -0.1420(3) 0.0626(12) Uani 1 1 d .
O7 O 0.5476(3) 0.16732(18) -0.0591(4) 0.0733(14) Uani 1 1 d .
O1W O 0.5829(2) 0.19506(16) 0.8115(4) 0.0683(13) Uani 1 1 d .
H1W2 H 0.6235 0.2065 0.8594 0.102 Uiso 1 1 d R
H1W1 H 0.5608 0.1887 0.8378 0.102 Uiso 1 1 d R
O6 O 0.8153(2) 0.0638(2) 0.3385(4) 0.0914(19) Uani 1 1 d .
O5 O 0.7788(2) 0.1371(2) 0.2946(4) 0.0819(17) Uani 1 1 d .
C16 C 0.5919(3) 0.0903(2) 0.0127(4) 0.0451(14) Uani 1 1 d .
C20 C 0.5355(3) 0.1243(2) -0.0662(4) 0.0455(14) Uani 1 1 d .
C14 C 0.7037(3) 0.0758(3) 0.1760(4) 0.0543(18) Uani 1 1 d .
C18 C 0.6351(3) 0.0109(2) 0.0615(5) 0.0513(16) Uani 1 1 d .
C13 C 0.7690(3) 0.0936(3) 0.2758(5) 0.065(2) Uani 1 1 d .
C19 C 0.6950(3) 0.0273(3) 0.1547(4) 0.0532(17) Uani 1 1 d .
H19 H 0.7293 0.0061 0.2030 0.064 Uiso 1 1 calc R
C17 C 0.5837(3) 0.0429(2) -0.0092(4) 0.0503(16) Uani 1 1 d .
H17 H 0.5435 0.0321 -0.0718 0.060 Uiso 1 1 calc R
C15 C 0.6519(3) 0.1077(2) 0.1048(5) 0.0538(16) Uani 1 1 d .
H15 H 0.6573 0.1400 0.1186 0.065 Uiso 1 1 calc R
N2 N 0.6272(3) -0.0369(2) 0.0407(4) 0.0655(16) Uani 1 1 d .
H2 H 0.6650 -0.0545 0.0715 0.079 Uiso 1 1 calc R
C23 C 0.4547(4) -0.0542(3) -0.2213(5) 0.0600(18) Uani 1 1 d .
H23 H 0.4232 -0.0541 -0.2026 0.072 Uiso 1 1 calc R
C22 C 0.5283(4) -0.0547(2) -0.1455(5) 0.0582(17) Uani 1 1 d .
C24 C 0.4279(4) -0.0538(2) -0.3225(5) 0.0589(17) Uani 1 1 d .
H24 H 0.3783 -0.0529 -0.3716 0.071 Uiso 1 1 calc R
C21 C 0.5566(4) -0.0587(3) -0.0321(6) 0.067(2) Uani 1 1 d .
H21A H 0.5221 -0.0439 -0.0239 0.081 Uiso 1 1 calc R
H21B H 0.5596 -0.0919 -0.0148 0.081 Uiso 1 1 calc R
O9 O 0.9529(3) 0.1389(2) 0.4300(5) 0.0894(17) Uani 1 1 d .
C38 C 0.9476(6) 0.2254(4) 0.4546(10) 0.145(4) Uani 1 1 d U
H38A H 0.9728 0.2431 0.5177 0.218 Uiso 1 1 calc R
H38B H 0.9010 0.2166 0.4361 0.218 Uiso 1 1 calc R
H38C H 0.9422 0.2446 0.4011 0.218 Uiso 1 1 calc R
N5 N 1.0615(6) 0.1834(4) 0.5141(8) 0.150(3) Uani 1 1 d U
C37 C 0.9911(7) 0.1803(5) 0.4691(10) 0.131(3) Uani 1 1 d U
C40 C 1.0963(6) 0.1339(5) 0.5270(11) 0.183(6) Uani 1 1 d U
H40A H 1.1462 0.1347 0.5846 0.275 Uiso 1 1 calc R
H40B H 1.0924 0.1262 0.4657 0.275 Uiso 1 1 calc R
H40C H 1.0717 0.1104 0.5388 0.275 Uiso 1 1 calc R
C39 C 1.1024(7) 0.2317(6) 0.5403(11) 0.217(7) Uani 1 1 d U
H39A H 1.0715 0.2545 0.4884 0.325 Uiso 1 1 calc R
H39B H 1.1448 0.2274 0.5426 0.325 Uiso 1 1 calc R
H39C H 1.1159 0.2426 0.6060 0.325 Uiso 1 1 calc R

loop_
_atom_site_aniso_label
_atom_site_aniso_U_11
_atom_site_aniso_U_22
_atom_site_aniso_U_33
_atom_site_aniso_U_23
_atom_site_aniso_U_13
_atom_site_aniso_U_12
Zn1 0.0378(4) 0.0566(5) 0.0378(4) 0.0000(3) 0.0161(3) -0.0041(3)
Zn2 0.0496(4) 0.0731(6) 0.0393(4) -0.0005(4) 0.0183(3) 0.0192(4)
C3 0.043(3) 0.048(4) 0.032(3) -0.005(3) 0.018(3) -0.003(3)
C1 0.037(3) 0.061(4) 0.035(3) 0.003(3) 0.017(3) 0.011(3)
C2 0.030(3) 0.053(4) 0.041(3) 0.001(3) 0.019(3) 0.004(3)
C8 0.048(4) 0.081(6) 0.031(3) -0.010(3) 0.018(3) -0.013(4)
C7 0.031(3) 0.064(4) 0.044(3) -0.001(3) 0.020(3) -0.003(3)
C6 0.035(3) 0.056(4) 0.051(4) -0.007(3) 0.017(3) 0.001(3)
C5 0.037(3) 0.064(5) 0.049(4) -0.007(3) 0.021(3) 0.005(3)
C4 0.039(3) 0.052(4) 0.041(3) -0.004(3) 0.018(3) -0.008(3)
C10 0.041(3) 0.038(4) 0.063(4) 0.007(3) 0.023(3) 0.002(3)
C11 0.049(4) 0.069(5) 0.070(5) 0.002(4) 0.040(4) -0.002(3)
C12 0.044(4) 0.061(5) 0.049(4) 0.001(3) 0.014(3) -0.002(3)
C9 0.040(4) 0.047(4) 0.085(5) 0.015(4) 0.013(4) 0.002(3)
C36 0.055(4) 0.055(4) 0.046(4) -0.006(3) 0.012(3) 0.008(3)
C27 0.040(3) 0.059(4) 0.043(4) 0.006(3) 0.022(3) 0.004(3)
C32 0.041(3) 0.070(5) 0.043(4) 0.002(3) 0.023(3) 0.011(3)
C30 0.052(4) 0.063(4) 0.040(4) 0.006(3) 0.020(3) 0.009(3)
C35 0.044(4) 0.073(5) 0.048(4) -0.011(4) 0.019(3) -0.001(3)
C33 0.055(4) 0.070(5) 0.032(3) 0.002(3) 0.000(3) 0.007(4)
C29 0.051(4) 0.059(5) 0.050(4) -0.009(3) 0.019(3) 0.011(3)
C25 0.058(4) 0.064(5) 0.053(4) -0.006(4) 0.011(3) -0.005(4)
C34 0.057(4) 0.056(5) 0.066(5) -0.004(4) 0.020(4) 0.004(3)
C28 0.046(4) 0.065(5) 0.045(4) -0.008(3) 0.018(3) 0.003(3)
C26 0.066(4) 0.044(4) 0.057(4) 0.004(3) 0.015(4) -0.001(3)
C31 0.051(4) 0.071(5) 0.042(4) 0.003(3) 0.023(3) 0.012(3)
N4 0.037(3) 0.071(4) 0.045(3) -0.004(3) 0.019(2) 0.006(3)
N3 0.042(3) 0.070(4) 0.040(3) 0.000(3) 0.019(2) -0.001(3)
N1 0.048(3) 0.050(4) 0.096(5) -0.016(3) 0.040(3) -0.005(3)
O1 0.057(3) 0.070(3) 0.075(3) -0.007(3) 0.048(3) 0.002(2)
O2 0.063(3) 0.052(3) 0.074(3) -0.011(2) 0.044(3) 0.002(2)
O3 0.068(3) 0.075(3) 0.082(3) 0.012(3) 0.055(3) 0.011(3)
O4 0.112(4) 0.087(4) 0.091(4) -0.048(3) 0.078(4) -0.054(3)
O8 0.040(2) 0.071(3) 0.053(3) 0.007(2) 0.015(2) 0.009(2)
O7 0.082(3) 0.051(3) 0.060(3) 0.005(2) 0.027(3) 0.006(3)
O1W 0.072(3) 0.065(3) 0.083(3) -0.010(3) 0.054(3) -0.006(2)
O6 0.057(3) 0.135(5) 0.045(3) -0.014(3) 0.010(2) 0.035(3)
O5 0.050(3) 0.115(5) 0.057(3) -0.024(3) 0.018(2) 0.007(3)
C16 0.036(3) 0.057(4) 0.040(3) 0.005(3) 0.021(3) 0.001(3)
C20 0.049(4) 0.050(4) 0.034(3) 0.002(3) 0.023(3) 0.002(3)
C14 0.041(3) 0.097(6) 0.027(3) -0.003(3) 0.021(3) 0.009(3)
C18 0.057(4) 0.056(4) 0.043(4) -0.002(3) 0.031(3) 0.012(3)
C13 0.046(4) 0.114(7) 0.029(3) -0.007(4) 0.018(3) 0.022(4)
C19 0.047(4) 0.081(5) 0.031(3) 0.009(3) 0.022(3) 0.022(3)
C17 0.042(3) 0.066(5) 0.037(3) 0.004(3) 0.020(3) 0.004(3)
C15 0.044(3) 0.059(4) 0.055(4) -0.009(3) 0.028(3) 0.008(3)
N2 0.067(4) 0.066(4) 0.053(3) 0.011(3) 0.029(3) 0.019(3)
C23 0.066(4) 0.076(5) 0.059(4) 0.000(4) 0.048(4) -0.005(4)
C22 0.073(5) 0.043(4) 0.070(5) -0.003(3) 0.048(4) 0.001(3)
C24 0.061(4) 0.052(4) 0.062(5) -0.005(3) 0.035(4) -0.001(3)
C21 0.088(5) 0.057(5) 0.079(5) 0.013(4) 0.061(5) 0.004(4)
O9 0.092(4) 0.106(5) 0.103(4) 0.014(4) 0.076(4) 0.011(3)
C38 0.153(9) 0.120(9) 0.171(10) 0.033(8) 0.099(8) 0.028(8)
N5 0.110(6) 0.168(8) 0.159(7) 0.017(6) 0.072(6) -0.006(6)
C37 0.102(6) 0.164(8) 0.138(7) 0.042(7) 0.077(6) 0.017(7)
C40 0.113(8) 0.200(13) 0.200(12) 0.057(10) 0.071(8) 0.082(8)
C39 0.171(11) 0.178(13) 0.173(12) -0.007(10) 0.030(10) -0.062(10)

loop_
_atom_type_symbol
_atom_type_description
_atom_type_scat_dispersion_real
_atom_type_scat_dispersion_imag
_atom_type_scat_source
C C 0.0033 0.0016 'International Tables Vol C Tables 4.2.6.8 and 6.1.1.4'
H H 0.0000 0.0000 'International Tables Vol C Tables 4.2.6.8 and 6.1.1.4'
N N 0.0061 0.0033 'International Tables Vol C Tables 4.2.6.8 and 6.1.1.4'
O O 0.0106 0.0060 'International Tables Vol C Tables 4.2.6.8 and 6.1.1.4'
Zn Zn 0.2839 1.4301 'International Tables Vol C Tables 4.2.6.8 and 6.1.1.4'

loop_
_geom_angle_atom_site_label_1
_geom_angle_atom_site_label_2
_geom_angle_atom_site_label_3
_geom_angle
_geom_angle_site_symmetry_1
_geom_angle_site_symmetry_3
O8 Zn1 O3 128.2(2) 2_655 .
O8 Zn1 O1W 115.50(19) 2_655 .
O3 Zn1 O1W 95.2(2) . .
O8 Zn1 N3 104.3(2) 2_655 .
O3 Zn1 N3 110.2(2) . .
O1W Zn1 N3 100.3(2) . .
O1 Zn2 O6 140.73(19) . .
O1 Zn2 O9 99.2(2) . .
O6 Zn2 O9 109.3(2) . .
O1 Zn2 N4 104.8(2) . 5_757
O6 Zn2 N4 101.0(2) . 5_757
O9 Zn2 N4 91.3(2) . 5_757
O1 Zn2 O5 93.7(2) . .
O6 Zn2 O5 58.9(2) . .
O9 Zn2 O5 93.7(2) . .
N4 Zn2 O5 159.8(2) 5_757 .
O1 Zn2 O2 58.48(17) . .
O6 Zn2 O2 92.25(19) . .
O9 Zn2 O2 157.4(2) . .
N4 Zn2 O2 91.16(18) 5_757 .
O5 Zn2 O2 91.75(17) . .
C4 C3 C2 120.1(6) . .
C4 C3 H3 120.0 . .
C2 C3 H3 120.0 . .
O2 C1 O1 120.3(6) . .
O2 C1 C2 120.9(6) . .
O1 C1 C2 118.8(6) . .
C7 C2 C3 119.6(5) . .
C7 C2 C1 120.2(6) . .
C3 C2 C1 120.1(6) . .
O4 C8 O3 122.9(7) . .
O4 C8 C4 120.1(7) . .
O3 C8 C4 117.0(7) . .
C2 C7 C6 121.8(6) . .
C2 C7 H7 119.1 . .
C6 C7 H7 119.1 . .
N1 C6 C7 123.0(6) . .
N1 C6 C5 120.4(6) . .
C7 C6 C5 116.6(6) . .
C4 C5 C6 121.8(6) . .
C4 C5 H5 119.1 . .
C6 C5 H5 119.1 . .
C5 C4 C3 120.0(6) . .
C5 C4 C8 119.7(6) . .
C3 C4 C8 120.2(6) . .
C12 C10 C11 117.5(6) . .
C12 C10 C9 119.9(6) . .
C11 C10 C9 122.4(7) . .
C10 C11 C12 119.5(6) . 2_756
C10 C11 H11 120.2 . .
C12 C11 H11 120.2 2_756 .
C10 C12 C11 122.9(6) . 2_756
C10 C12 H12 118.5 . .
C11 C12 H12 118.5 2_756 .
N1 C9 C10 114.6(6) . .
N1 C9 H9A 108.6 . .
C10 C9 H9A 108.6 . .
N1 C9 H9B 108.6 . .
C10 C9 H9B 108.6 . .
H9A C9 H9B 107.6 . .
C35 C36 C32 120.6(7) . .
C35 C36 H36 119.7 . .
C32 C36 H36 119.7 . .
C28 C27 C26 116.1(6) . .
C28 C27 C30 123.1(6) . .
C26 C27 C30 120.8(6) . .
C36 C32 C33 116.3(6) . .
C36 C32 C31 120.0(6) . .
C33 C32 C31 123.7(6) . .
C31 C30 C27 126.1(7) . .
C31 C30 H30 116.9 . .
C27 C30 H30 116.9 . .
N4 C35 C36 123.1(6) . .
N4 C35 H35 118.4 . .
C36 C35 H35 118.4 . .
C34 C33 C32 119.4(6) . .
C34 C33 H33 120.3 . .
C32 C33 H33 120.3 . .
N3 C29 C28 123.2(6) . .
N3 C29 H29 118.4 . .
C28 C29 H29 118.4 . .
N3 C25 C26 121.9(6) . .
N3 C25 H25 119.1 . .
C26 C25 H25 119.1 . .
N4 C34 C33 124.2(7) . .
N4 C34 H34 117.9 . .
C33 C34 H34 117.9 . .
C29 C28 C27 120.6(6) . .
C29 C28 H28 119.7 . .
C27 C28 H28 119.7 . .
C25 C26 C27 120.1(7) . .
C25 C26 H26 120.0 . .
C27 C26 H26 120.0 . .
C30 C31 C32 125.0(7) . .
C30 C31 H31 117.5 . .
C32 C31 H31 117.5 . .
C34 N4 C35 116.4(6) . .
C34 N4 Zn2 119.3(5) . 5_757
C35 N4 Zn2 124.3(4) . 5_757
C25 N3 C29 118.2(6) . .
C25 N3 Zn1 120.0(4) . .
C29 N3 Zn1 121.2(5) . .
C6 N1 C9 122.8(6) . .
C6 N1 H1 118.6 . .
C9 N1 H1 118.6 . .
C1 O1 Zn2 99.0(4) . .
C1 O2 Zn2 82.2(4) . .
C8 O3 Zn1 103.3(5) . .
C20 O8 Zn1 121.4(4) . 2_655
Zn1 O1W H1W2 106.5 . .
Zn1 O1W H1W1 122.5 . .
H1W2 O1W H1W1 106.7 . .
C13 O6 Zn2 97.4(5) . .
C13 O5 Zn2 82.4(4) . .
C17 C16 C15 121.3(6) . .
C17 C16 C20 119.1(5) . .
C15 C16 C20 119.6(6) . .
O7 C20 O8 122.1(6) . .
O7 C20 C16 120.9(6) . .
O8 C20 C16 116.9(6) . .
C15 C14 C19 120.2(6) . .
C15 C14 C13 119.8(7) . .
C19 C14 C13 120.0(6) . .
N2 C18 C17 120.9(6) . .
N2 C18 C19 119.6(6) . .
C17 C18 C19 119.4(6) . .
O5 C13 O6 120.9(7) . .
O5 C13 C14 120.7(7) . .
O6 C13 C14 118.3(8) . .
C18 C19 C14 120.0(6) . .
C18 C19 H19 120.0 . .
C14 C19 H19 120.0 . .
C16 C17 C18 120.3(6) . .
C16 C17 H17 119.8 . .
C18 C17 H17 119.8 . .
C16 C15 C14 118.6(6) . .
C16 C15 H15 120.7 . .
C14 C15 H15 120.7 . .
C18 N2 C21 122.1(5) . .
C18 N2 H2 119.0 . .
C21 N2 H2 119.0 . .
C24 C23 C22 120.8(6) . .
C24 C23 H23 119.6 . .
C22 C23 H23 119.6 . .
C24 C22 C23 117.0(6) 2_654 .
C24 C22 C21 123.6(6) 2_654 .
C23 C22 C21 119.3(6) . .
C23 C24 C22 122.2(6) . 2_654
C23 C24 H24 118.9 . .
C22 C24 H24 118.9 2_654 .
N2 C21 C22 114.5(6) . .
N2 C21 H21A 108.6 . .
C22 C21 H21A 108.6 . .
N2 C21 H21B 108.6 . .
C22 C21 H21B 108.6 . .
H21A C21 H21B 107.6 . .
C37 O9 Zn2 127.9(6) . .
C37 C38 H38A 109.5 . .
C37 C38 H38B 109.5 . .
H38A C38 H38B 109.5 . .
C37 C38 H38C 109.5 . .
H38A C38 H38C 109.5 . .
H38B C38 H38C 109.5 . .
C37 N5 C40 112.1(12) . .
C37 N5 C39 123.2(13) . .
C40 N5 C39 124.4(11) . .
N5 C37 O9 123.3(12) . .
N5 C37 C38 119.8(14) . .
O9 C37 C38 116.9(10) . .
N5 C40 H40A 109.5 . .
N5 C40 H40B 109.5 . .
H40A C40 H40B 109.5 . .
N5 C40 H40C 109.5 . .
H40A C40 H40C 109.5 . .
H40B C40 H40C 109.5 . .
N5 C39 H39A 109.5 . .
N5 C39 H39B 109.5 . .
H39A C39 H39B 109.5 . .
N5 C39 H39C 109.5 . .
H39A C39 H39C 109.5 . .
H39B C39 H39C 109.5 . .

loop_
_geom_bond_atom_site_label_1
_geom_bond_atom_site_label_2
_geom_bond_distance
_geom_bond_site_symmetry_2
Zn1 O8 1.912(4) 2_655
Zn1 O3 1.977(5) .
Zn1 O1W 2.038(5) .
Zn1 N3 2.047(5) .
Zn2 O1 2.014(4) .
Zn2 O6 2.041(5) .
Zn2 O9 2.058(6) .
Zn2 N4 2.069(5) 5_757
Zn2 O5 2.373(5) .
Zn2 O2 2.412(4) .
C3 C4 1.374(8) .
C3 C2 1.388(8) .
C3 H3 0.9300 .
C1 O2 1.234(7) .
C1 O1 1.290(7) .
C1 C2 1.482(8) .
C2 C7 1.379(8) .
C8 O4 1.228(9) .
C8 O3 1.267(8) .
C8 C4 1.514(9) .
C7 C6 1.391(8) .
C7 H7 0.9300 .
C6 N1 1.390(8) .
C6 C5 1.414(9) .
C5 C4 1.364(9) .
C5 H5 0.9300 .
C10 C12 1.361(9) .
C10 C11 1.394(9) .
C10 C9 1.506(8) .
C11 C12 1.403(8) 2_756
C11 H11 0.9300 .
C12 C11 1.403(8) 2_756
C12 H12 0.9300 .
C9 N1 1.426(9) .
C9 H9A 0.9700 .
C9 H9B 0.9700 .
C36 C35 1.353(9) .
C36 C32 1.389(8) .
C36 H36 0.9300 .
C27 C28 1.364(9) .
C27 C26 1.412(9) .
C27 C30 1.475(8) .
C32 C33 1.391(9) .
C32 C31 1.454(9) .
C30 C31 1.318(8) .
C30 H30 0.9300 .
C35 N4 1.340(8) .
C35 H35 0.9300 .
C33 C34 1.357(9) .
C33 H33 0.9300 .
C29 N3 1.334(8) .
C29 C28 1.349(9) .
C29 H29 0.9300 .
C25 N3 1.324(8) .
C25 C26 1.365(9) .
C25 H25 0.9300 .
C34 N4 1.335(8) .
C34 H34 0.9300 .
C28 H28 0.9300 .
C26 H26 0.9300 .
C31 H31 0.9300 .
N4 Zn2 2.069(5) 5_757
N1 H1 0.8600 .
O8 C20 1.269(7) .
O8 Zn1 1.912(4) 2_655
O7 C20 1.237(7) .
O1W H1W2 0.8500 .
O1W H1W1 0.8500 .
O6 C13 1.263(9) .
O5 C13 1.255(9) .
C16 C17 1.370(9) .
C16 C15 1.390(8) .
C16 C20 1.508(8) .
C14 C15 1.393(9) .
C14 C19 1.397(9) .
C14 C13 1.498(9) .
C18 N2 1.378(8) .
C18 C17 1.387(8) .
C18 C19 1.389(8) .
C19 H19 0.9300 .
C17 H17 0.9300 .
C15 H15 0.9300 .
N2 C21 1.464(9) .
N2 H2 0.8600 .
C23 C24 1.359(9) .
C23 C22 1.385(9) .
C23 H23 0.9300 .
C22 C24 1.372(9) 2_654
C22 C21 1.537(10) .
C24 C22 1.372(9) 2_654
C24 H24 0.9300 .
C21 H21A 0.9700 .
C21 H21B 0.9700 .
O9 C37 1.373(14) .
C38 C37 1.551(15) .
C38 H38A 0.9600 .
C38 H38B 0.9600 .
C38 H38C 0.9600 .
N5 C37 1.331(13) .
N5 C40 1.562(16) .
N5 C39 1.566(16) .
C40 H40A 0.9600 .
C40 H40B 0.9600 .
C40 H40C 0.9600 .
C39 H39A 0.9600 .
C39 H39B 0.9600 .
C39 H39C 0.9600 .

loop_
_platon_squeeze_void_nr
_platon_squeeze_void_average_x
_platon_squeeze_void_average_y
_platon_squeeze_void_average_z
_platon_squeeze_void_volume
_platon_squeeze_void_count_electrons
_platon_squeeze_void_content
1 0.767 0.250 0.017 370 127 ' '
2 0.267 0.750 0.017 370 127 ' '
3 0.683 0.444 0.173 17 4 ' '
4 0.183 0.944 0.173 17 4 ' '
5 0.500 0.297 0.250 33 9 ' '
6 1.000 0.797 0.250 33 9 ' '
7 0.000 0.458 0.250 7 1 ' '
8 0.500 0.958 0.250 7 1 ' '
9 0.317 0.444 0.327 17 4 ' '
10 0.817 0.944 0.327 17 4 ' '
11 0.183 0.056 0.673 17 4 ' '
12 0.683 0.556 0.673 17 4 ' '
13 0.000 0.203 0.750 33 9 ' '
14 0.500 0.703 0.750 33 9 ' '
15 0.500 0.042 0.750 7 1 ' '
16 0.000 0.542 0.750 7 1 ' '
17 0.817 0.056 0.827 17 4 ' '
18 0.317 0.556 0.827 17 4 ' '
